data_4333854
loop_
_publ_author_name
'Hamid Khaledi'
'Marilyn M. Olmstead'
'Hapipah Mohd Ali'
'Noel F. Thomas'

_publ_section_title
;
 Indolenine meso-Substituted Dibenzotetraaza[14]annulene and Its
 Coordination Chemistry toward the Transition Metal Ions MnIII, FeIII,
 CoII, NiII, CuII, and PdII
;
_journal_name_full 'Inorganic Chemistry'
_journal_page_first 1926
_journal_page_last 1941
_journal_paper_doi 10.1021/ic302150j
_journal_volume 52
_journal_year 2013
_chemical_formula_moiety 'C38 H34 N6, 2(C H Cl3)'
_chemical_formula_sum 'C40 H36 Cl6 N6'
_chemical_formula_weight 813.45
_chemical_name_systematic
; 
 ? 
;
_space_group_IT_number 14
_symmetry_cell_setting monoclinic
_symmetry_space_group_name_Hall '-P 2yn'
_symmetry_space_group_name_H-M 'P 1 21/n 1'
_atom_sites_solution_hydrogens geom
_atom_sites_solution_primary direct
_atom_sites_solution_secondary difmap
_audit_creation_method SHELXL-97
_cell_angle_alpha 90.00
_cell_angle_beta 105.868(2)
_cell_angle_gamma 90.00
_cell_formula_units_Z 2
_cell_length_a 7.9871(2)
_cell_length_b 19.6913(2)
_cell_length_c 12.3598(2)
_cell_measurement_reflns_used 9980
_cell_measurement_temperature 100(2)
_cell_measurement_theta_max 30.80
_cell_measurement_theta_min 2.73
_cell_volume 1869.83(6)
_computing_cell_refinement 'Bruker SAINT'
_computing_data_collection 'Bruker APEX2'
_computing_data_reduction 'Bruker SAINT'
_computing_molecular_graphics 'Bruker SHELXTL'
_computing_publication_material 'Bruker SHELXTL'
_computing_structure_refinement 'SHELXL-97 (Sheldrick, 2008)'
_computing_structure_solution 'SHELXS-97 (Sheldrick, 2008)'
_diffrn_ambient_temperature 100(2)
_diffrn_measured_fraction_theta_full 1.000
_diffrn_measured_fraction_theta_max 1.000
_diffrn_measurement_device_type 'Bruker APEX-II CCD'
_diffrn_measurement_method '\f and \w scans'
_diffrn_radiation_monochromator graphite
_diffrn_radiation_source 'fine-focus sealed tube'
_diffrn_radiation_type MoK\a
_diffrn_radiation_wavelength 0.71073
_diffrn_reflns_av_R_equivalents 0.0196
_diffrn_reflns_av_sigmaI/netI 0.0158
_diffrn_reflns_limit_h_max 10
_diffrn_reflns_limit_h_min -10
_diffrn_reflns_limit_k_max 25
_diffrn_reflns_limit_k_min -23
_diffrn_reflns_limit_l_max 15
_diffrn_reflns_limit_l_min -15
_diffrn_reflns_number 17098
_diffrn_reflns_theta_full 27.00
_diffrn_reflns_theta_max 27.00
_diffrn_reflns_theta_min 2.00
_exptl_absorpt_coefficient_mu 0.499
_exptl_absorpt_correction_T_max 0.9067
_exptl_absorpt_correction_T_min 0.8526
_exptl_absorpt_correction_type multi-scan
_exptl_absorpt_process_details SADABS
_exptl_crystal_colour red
_exptl_crystal_density_diffrn 1.445
_exptl_crystal_description Block
_exptl_crystal_F_000 840
_exptl_crystal_size_max 0.33
_exptl_crystal_size_mid 0.25
_exptl_crystal_size_min 0.20
_refine_diff_density_max 0.518
_refine_diff_density_min -0.439
_refine_diff_density_rms 0.056
_refine_ls_extinction_method none
_refine_ls_goodness_of_fit_ref 1.035
_refine_ls_hydrogen_treatment mixed
_refine_ls_matrix_type full
_refine_ls_number_parameters 241
_refine_ls_number_reflns 4076
_refine_ls_number_restraints 0
_refine_ls_restrained_S_all 1.035
_refine_ls_R_factor_all 0.0366
_refine_ls_R_factor_gt 0.0336
_refine_ls_shift/su_max 0.001
_refine_ls_shift/su_mean 0.000
_refine_ls_structure_factor_coef Fsqd
_refine_ls_weighting_details 'calc w=1/[\s^2^(Fo^2^)+(0.0436P)^2^+1.3837P] where P=(Fo^2^+2Fc^2^)/3'
_refine_ls_weighting_scheme calc
_refine_ls_wR_factor_gt 0.0863
_refine_ls_wR_factor_ref 0.0885
_reflns_number_gt 3738
_reflns_number_total 4076
_reflns_threshold_expression >2sigma(I)
_cod_data_source_file ic302150j_si_002_02.cif
_cod_data_source_block LH2.2CHCl3
_cod_original_sg_symbol_H-M 'P 21/n'
_cod_database_code 4333854

loop_
_symmetry_equiv_pos_as_xyz
'x, y, z'
'-x+1/2, y+1/2, -z+1/2'
'-x, -y, -z'
'x-1/2, -y-1/2, z-1/2'

loop_
_atom_site_label
_atom_site_type_symbol
_atom_site_fract_x
_atom_site_fract_y
_atom_site_fract_z
_atom_site_U_iso_or_equiv
_atom_site_adp_type
_atom_site_occupancy
_atom_site_symmetry_multiplicity
_atom_site_calc_flag
_atom_site_refinement_flags
N1 N 1.19984(15) 0.18507(6) 0.72496(10) 0.0148(2) Uani 1 1 d .
N2 N 0.82713(15) 0.04319(6) 0.87377(10) 0.0136(2) Uani 1 1 d .
H2N H 0.909(2) 0.0344(9) 0.9278(16) 0.016 Uiso 1 1 d .
N3 N 1.16970(15) 0.06109(6) 0.98265(10) 0.0140(2) Uani 1 1 d .
C1 C 1.18907(18) 0.22156(7) 0.62507(11) 0.0137(3) Uani 1 1 d .
C2 C 1.31898(19) 0.26162(7) 0.60213(12) 0.0163(3) Uani 1 1 d .
H2 H 1.4291 0.2667 0.6556 0.020 Uiso 1 1 calc R
C3 C 1.28199(19) 0.29409(7) 0.49786(13) 0.0177(3) Uani 1 1 d .
H3 H 1.3683 0.3217 0.4800 0.021 Uiso 1 1 calc R
C4 C 1.1202(2) 0.28666(7) 0.41949(12) 0.0173(3) Uani 1 1 d .
H4 H 1.0978 0.3092 0.3491 0.021 Uiso 1 1 calc R
C5 C 0.99027(19) 0.24627(7) 0.44342(12) 0.0157(3) Uani 1 1 d .
H5 H 0.8798 0.2413 0.3902 0.019 Uiso 1 1 calc R
C6 C 1.02710(18) 0.21377(7) 0.54657(11) 0.0131(3) Uani 1 1 d .
C7 C 0.91815(17) 0.16740(7) 0.59751(11) 0.0132(3) Uani 1 1 d .
C8 C 0.75067(18) 0.20449(8) 0.60311(12) 0.0180(3) Uani 1 1 d .
H8A H 0.6740 0.2102 0.5269 0.027 Uiso 1 1 calc R
H8B H 0.7808 0.2491 0.6380 0.027 Uiso 1 1 calc R
H8C H 0.6909 0.1777 0.6480 0.027 Uiso 1 1 calc R
C9 C 0.87713(19) 0.10100(7) 0.52910(12) 0.0171(3) Uani 1 1 d .
H9A H 0.7929 0.1103 0.4565 0.026 Uiso 1 1 calc R
H9B H 0.8280 0.0677 0.5709 0.026 Uiso 1 1 calc R
H9C H 0.9844 0.0828 0.5165 0.026 Uiso 1 1 calc R
C10 C 1.05028(18) 0.15497(7) 0.71327(11) 0.0134(3) Uani 1 1 d .
C11 C 1.02268(18) 0.11228(7) 0.80350(11) 0.0138(3) Uani 1 1 d .
C12 C 0.86236(18) 0.08282(7) 0.79499(11) 0.0139(3) Uani 1 1 d .
H12 H 0.7712 0.0913 0.7287 0.017 Uiso 1 1 calc R
C13 C 0.67001(17) 0.00819(7) 0.86291(11) 0.0136(3) Uani 1 1 d .
C14 C 0.51594(18) 0.02705(7) 0.78335(12) 0.0158(3) Uani 1 1 d .
H14 H 0.5152 0.0653 0.7364 0.019 Uiso 1 1 calc R
C15 C 0.36441(18) -0.00975(8) 0.77258(12) 0.0177(3) Uani 1 1 d .
H15 H 0.2603 0.0030 0.7180 0.021 Uiso 1 1 calc R
C16 C 0.36506(19) -0.06541(8) 0.84177(13) 0.0191(3) Uani 1 1 d .
H16 H 0.2617 -0.0911 0.8340 0.023 Uiso 1 1 calc R
C17 C 0.51650(19) -0.08349(8) 0.92216(12) 0.0174(3) Uani 1 1 d .
H17 H 0.5155 -0.1216 0.9691 0.021 Uiso 1 1 calc R
C18 C 0.67066(18) -0.04681(7) 0.93567(11) 0.0136(3) Uani 1 1 d .
C19 C 1.17344(18) 0.09836(7) 0.89709(11) 0.0137(3) Uani 1 1 d .
H19 H 1.2816 0.1178 0.8955 0.016 Uiso 1 1 calc R
Cl1 Cl 1.43448(6) 0.15825(3) 0.32338(4) 0.03303(12) Uani 1 1 d .
Cl2 Cl 1.09937(5) 0.09293(3) 0.28491(4) 0.03628(13) Uani 1 1 d .
Cl3 Cl 1.36792(6) 0.06776(2) 0.49098(4) 0.03257(12) Uani 1 1 d .
C20 C 1.2773(2) 0.12816(8) 0.38694(13) 0.0215(3) Uani 1 1 d .
H20 H 1.234(3) 0.1652(10) 0.4238(17) 0.026 Uiso 1 1 d .

loop_
_atom_site_aniso_label
_atom_site_aniso_U_11
_atom_site_aniso_U_22
_atom_site_aniso_U_33
_atom_site_aniso_U_23
_atom_site_aniso_U_13
_atom_site_aniso_U_12
N1 0.0156(6) 0.0160(6) 0.0125(5) 0.0010(4) 0.0029(4) -0.0025(4)
N2 0.0120(6) 0.0157(6) 0.0122(6) 0.0017(4) 0.0015(5) -0.0013(4)
N3 0.0133(6) 0.0153(6) 0.0128(5) 0.0010(4) 0.0024(4) -0.0004(4)
C1 0.0161(6) 0.0128(6) 0.0127(6) 0.0002(5) 0.0046(5) 0.0003(5)
C2 0.0167(7) 0.0157(7) 0.0169(7) 0.0001(5) 0.0056(5) -0.0018(5)
C3 0.0209(7) 0.0142(7) 0.0212(7) 0.0017(5) 0.0112(6) -0.0002(5)
C4 0.0252(7) 0.0138(7) 0.0148(6) 0.0035(5) 0.0088(6) 0.0047(5)
C5 0.0182(7) 0.0145(6) 0.0138(6) 0.0002(5) 0.0035(5) 0.0036(5)
C6 0.0150(6) 0.0111(6) 0.0141(6) -0.0014(5) 0.0053(5) 0.0006(5)
C7 0.0131(6) 0.0142(6) 0.0111(6) 0.0007(5) 0.0016(5) -0.0009(5)
C8 0.0148(7) 0.0198(7) 0.0192(7) 0.0017(6) 0.0045(5) 0.0018(5)
C9 0.0195(7) 0.0162(7) 0.0148(7) -0.0020(5) 0.0032(5) -0.0028(5)
C10 0.0140(6) 0.0138(6) 0.0120(6) -0.0013(5) 0.0031(5) 0.0000(5)
C11 0.0153(6) 0.0144(6) 0.0115(6) 0.0002(5) 0.0035(5) 0.0001(5)
C12 0.0151(6) 0.0136(6) 0.0123(6) 0.0008(5) 0.0024(5) 0.0005(5)
C13 0.0133(6) 0.0151(6) 0.0128(6) -0.0018(5) 0.0044(5) -0.0008(5)
C14 0.0156(7) 0.0167(7) 0.0148(7) 0.0027(5) 0.0035(5) 0.0011(5)
C15 0.0130(6) 0.0220(7) 0.0165(7) 0.0011(6) 0.0015(5) 0.0018(5)
C16 0.0130(7) 0.0231(7) 0.0206(7) 0.0012(6) 0.0038(6) -0.0044(5)
C17 0.0159(7) 0.0191(7) 0.0171(7) 0.0033(5) 0.0041(5) -0.0029(5)
C18 0.0135(6) 0.0155(7) 0.0122(6) -0.0003(5) 0.0040(5) 0.0002(5)
C19 0.0136(6) 0.0140(6) 0.0137(6) -0.0007(5) 0.0041(5) -0.0014(5)
Cl1 0.0272(2) 0.0480(3) 0.0238(2) 0.00406(18) 0.00680(16) 0.00403(18)
Cl2 0.0207(2) 0.0499(3) 0.0316(2) -0.01620(19) -0.00420(16) 0.00480(18)
Cl3 0.0295(2) 0.0244(2) 0.0365(2) 0.00873(17) -0.00317(17) 0.00088(16)
C20 0.0211(7) 0.0215(8) 0.0188(7) -0.0027(6) 0.0002(6) 0.0056(6)

loop_
_atom_type_symbol
_atom_type_description
_atom_type_scat_dispersion_real
_atom_type_scat_dispersion_imag
_atom_type_scat_source
C C 0.0033 0.0016 'International Tables Vol C Tables 4.2.6.8 and 6.1.1.4'
H H 0.0000 0.0000 'International Tables Vol C Tables 4.2.6.8 and 6.1.1.4'
N N 0.0061 0.0033 'International Tables Vol C Tables 4.2.6.8 and 6.1.1.4'
Cl Cl 0.1484 0.1585 'International Tables Vol C Tables 4.2.6.8 and 6.1.1.4'

loop_
_geom_angle_atom_site_label_1
_geom_angle_atom_site_label_2
_geom_angle_atom_site_label_3
_geom_angle
_geom_angle_site_symmetry_3
_geom_angle_publ_flag
C10 N1 C1 107.42(12) . ?
C12 N2 C13 125.24(12) . y
C12 N2 H2N 115.9(13) . ?
C13 N2 H2N 118.1(13) . ?
C19 N3 C18 118.42(12) 3_757 y
C2 C1 C6 121.38(13) . ?
C2 C1 N1 126.59(13) . ?
C6 C1 N1 112.03(12) . ?
C1 C2 C3 117.77(13) . ?
C1 C2 H2 121.1 . ?
C3 C2 H2 121.1 . ?
C4 C3 C2 121.01(13) . ?
C4 C3 H3 119.5 . ?
C2 C3 H3 119.5 . ?
C3 C4 C5 120.79(13) . ?
C3 C4 H4 119.6 . ?
C5 C4 H4 119.6 . ?
C6 C5 C4 118.26(13) . ?
C6 C5 H5 120.9 . ?
C4 C5 H5 120.9 . ?
C5 C6 C1 120.80(13) . ?
C5 C6 C7 131.38(13) . ?
C1 C6 C7 107.83(11) . ?
C6 C7 C8 109.74(11) . ?
C6 C7 C9 110.10(11) . ?
C8 C7 C9 111.66(11) . ?
C6 C7 C10 98.97(10) . ?
C8 C7 C10 114.46(11) . ?
C9 C7 C10 111.19(11) . ?
C7 C8 H8A 109.5 . ?
C7 C8 H8B 109.5 . ?
H8A C8 H8B 109.5 . ?
C7 C8 H8C 109.5 . ?
H8A C8 H8C 109.5 . ?
H8B C8 H8C 109.5 . ?
C7 C9 H9A 109.5 . ?
C7 C9 H9B 109.5 . ?
H9A C9 H9B 109.5 . ?
C7 C9 H9C 109.5 . ?
H9A C9 H9C 109.5 . ?
H9B C9 H9C 109.5 . ?
N1 C10 C11 120.09(12) . ?
N1 C10 C7 113.73(12) . ?
C11 C10 C7 126.14(12) . ?
C12 C11 C19 122.08(12) . y
C12 C11 C10 120.87(12) . ?
C19 C11 C10 116.89(12) . ?
N2 C12 C11 124.36(13) . y
N2 C12 H12 117.8 . ?
C11 C12 H12 117.8 . ?
C14 C13 N2 121.85(13) . ?
C14 C13 C18 120.16(13) . ?
N2 C13 C18 117.98(12) . y
C15 C14 C13 120.40(13) . ?
C15 C14 H14 119.8 . ?
C13 C14 H14 119.8 . ?
C14 C15 C16 119.82(13) . ?
C14 C15 H15 120.1 . ?
C16 C15 H15 120.1 . ?
C17 C16 C15 119.98(13) . ?
C17 C16 H16 120.0 . ?
C15 C16 H16 120.0 . ?
C16 C17 C18 121.38(14) . ?
C16 C17 H17 119.3 . ?
C18 C17 H17 119.3 . ?
C17 C18 C13 118.19(13) . ?
C17 C18 N3 124.93(13) 3_757 ?
C13 C18 N3 116.88(12) 3_757 y
N3 C19 C11 124.02(13) . y
N3 C19 H19 118.0 . ?
C11 C19 H19 118.0 . ?
Cl3 C20 Cl1 110.73(8) . ?
Cl3 C20 Cl2 110.34(9) . ?
Cl1 C20 Cl2 110.34(9) . ?
Cl3 C20 H20 107.0(12) . ?
Cl1 C20 H20 110.2(11) . ?
Cl2 C20 H20 108.1(12) . ?

loop_
_geom_bond_atom_site_label_1
_geom_bond_atom_site_label_2
_geom_bond_distance
_geom_bond_site_symmetry_2
_geom_bond_publ_flag
N1 C10 1.3056(18) . y
N1 C1 1.4107(18) . ?
N2 C12 1.3365(18) . y
N2 C13 1.4056(17) . y
N2 H2N 0.817(19) . ?
N3 C19 1.2942(18) . y
N3 C18 1.4213(18) 3_757 y
C1 C2 1.3929(19) . ?
C1 C6 1.3972(19) . ?
C2 C3 1.396(2) . ?
C2 H2 0.9500 . ?
C3 C4 1.395(2) . ?
C3 H3 0.9500 . ?
C4 C5 1.402(2) . ?
C4 H4 0.9500 . ?
C5 C6 1.3843(19) . ?
C5 H5 0.9500 . ?
C6 C7 1.5123(18) . ?
C7 C8 1.5421(19) . ?
C7 C9 1.5428(19) . ?
C7 C10 1.5476(18) . ?
C8 H8A 0.9800 . ?
C8 H8B 0.9800 . ?
C8 H8C 0.9800 . ?
C9 H9A 0.9800 . ?
C9 H9B 0.9800 . ?
C9 H9C 0.9800 . ?
C10 C11 1.4606(19) . y
C11 C12 1.3834(19) . y
C11 C19 1.4496(19) . y
C12 H12 0.9500 . ?
C13 C14 1.3991(19) . ?
C13 C18 1.4069(19) . ?
C14 C15 1.385(2) . ?
C14 H14 0.9500 . ?
C15 C16 1.389(2) . ?
C15 H15 0.9500 . ?
C16 C17 1.386(2) . ?
C16 H16 0.9500 . ?
C17 C18 1.3976(19) . ?
C17 H17 0.9500 . ?
C18 N3 1.4213(18) 3_757 ?
C19 H19 0.9500 . ?
Cl1 C20 1.7563(17) . ?
Cl2 C20 1.7637(16) . ?
Cl3 C20 1.7559(16) . ?
C20 H20 0.97(2) . ?

loop_
_geom_hbond_atom_site_label_D
_geom_hbond_atom_site_label_H
_geom_hbond_atom_site_label_A
_geom_hbond_distance_DH
_geom_hbond_distance_HA
_geom_hbond_distance_DA
_geom_hbond_angle_DHA
_geom_hbond_site_symmetry_A
N2 H2N N3 0.817(19) 2.071(18) 2.7218(17) 136.4(17) .
N2 H2N N3 0.817(19) 2.354(18) 2.7095(17) 107.1(15) 3_757
C5 H5 N1 0.95 2.60 3.3278(19) 134.2 4_565
C17 H17 Cg 0.95 2.82 3.6179(17) 143 2_646
C20 H20 Cg 0.97(2) 2.32(2) 3.2867(17) 175.1(17) .
